data_4068447
loop_
_publ_author_name
'Kantchev, Eric Assen B.'
'Ying, Jackie Y.'

_publ_section_title
;
 Practical One-Pot, Three-Component Synthesis of N-Heterocyclic Carbene
 (NHC) Ligated Palladacycles Derived fromN,N-Dimethylbenzylamine
;
_journal_issue 1
_journal_name_full Organometallics
_journal_page_first 289
_journal_paper_doi 10.1021/om8008475
_journal_volume 28
_journal_year 2009
_chemical_formula_sum 'C22 H30 Cl N3 Pd'
_chemical_formula_weight 478.34
_chemical_name_systematic
; 
 ? 
;
_space_group_IT_number 14
_symmetry_cell_setting monoclinic
_symmetry_space_group_name_Hall '-P 2ybc'
_symmetry_space_group_name_H-M 'P 1 21/c 1'
_atom_sites_solution_hydrogens geom
_atom_sites_solution_primary direct
_atom_sites_solution_secondary difmap
_audit_creation_method SHELXL-97
_cell_angle_alpha 90.00
_cell_angle_beta 93.208(4)
_cell_angle_gamma 90.00
_cell_formula_units_Z 4
_cell_length_a 13.201(2)
_cell_length_b 9.5609(16)
_cell_length_c 17.634(3)
_cell_measurement_reflns_used 2802
_cell_measurement_temperature 223(2)
_cell_measurement_theta_max 24.02
_cell_measurement_theta_min 2.42
_cell_volume 2222.2(6)
_computing_cell_refinement 'Bruker SMART'
_computing_data_collection 'Bruker SMART'
_computing_data_reduction 'Bruker SAINT'
_computing_molecular_graphics 'Bruker SHELXTL'
_computing_publication_material 'Bruker SHELXTL'
_computing_structure_refinement 'SHELXL-97 (Sheldrick, 1997)'
_computing_structure_solution 'SHELXS-97 (Sheldrick, 1990)'
_diffrn_ambient_temperature 223(2)
_diffrn_measured_fraction_theta_full 0.998
_diffrn_measured_fraction_theta_max 0.998
_diffrn_measurement_device_type 'CCD area detector'
_diffrn_measurement_method 'phi and omega scans'
_diffrn_radiation_monochromator graphite
_diffrn_radiation_source 'fine-focus sealed tube'
_diffrn_radiation_type MoK\a
_diffrn_radiation_wavelength 0.71073
_diffrn_reflns_av_R_equivalents 0.0661
_diffrn_reflns_av_sigmaI/netI 0.0733
_diffrn_reflns_limit_h_max 17
_diffrn_reflns_limit_h_min -17
_diffrn_reflns_limit_k_max 12
_diffrn_reflns_limit_k_min -10
_diffrn_reflns_limit_l_max 22
_diffrn_reflns_limit_l_min -22
_diffrn_reflns_number 16920
_diffrn_reflns_theta_full 27.50
_diffrn_reflns_theta_max 27.50
_diffrn_reflns_theta_min 1.55
_exptl_absorpt_coefficient_mu 0.966
_exptl_absorpt_correction_T_max 0.9096
_exptl_absorpt_correction_T_min 0.7603
_exptl_absorpt_correction_type 'Sadabs, (Sheldrick 2001)'
_exptl_crystal_colour COLOURLESS
_exptl_crystal_density_diffrn 1.430
_exptl_crystal_density_meas ?
_exptl_crystal_density_method 'not measured'
_exptl_crystal_description BLOCK
_exptl_crystal_F_000 984
_exptl_crystal_size_max 0.30
_exptl_crystal_size_mid 0.20
_exptl_crystal_size_min 0.10
_refine_diff_density_max 1.152
_refine_diff_density_min -0.576
_refine_diff_density_rms 0.111
_refine_ls_extinction_method none
_refine_ls_goodness_of_fit_ref 1.022
_refine_ls_hydrogen_treatment mixed
_refine_ls_matrix_type full
_refine_ls_number_parameters 250
_refine_ls_number_reflns 5097
_refine_ls_number_restraints 0
_refine_ls_restrained_S_all 1.022
_refine_ls_R_factor_all 0.0696
_refine_ls_R_factor_gt 0.0479
_refine_ls_shift/su_max 0.001
_refine_ls_shift/su_mean 0.000
_refine_ls_structure_factor_coef Fsqd
_refine_ls_weighting_details 'calc w=1/[\s^2^(Fo^2^)+(0.0515P)^2^+0.0000P] where P=(Fo^2^+2Fc^2^)/3'
_refine_ls_weighting_scheme calc
_refine_ls_wR_factor_gt 0.1101
_refine_ls_wR_factor_ref 0.1213
_reflns_number_gt 3765
_reflns_number_total 5097
_reflns_threshold_expression >2sigma(I)
_cod_data_source_file om8008475_si_010.cif
_cod_data_source_block 8386
_cod_depositor_comments
;
The following automatic conversions were performed:

'_symmetry_cell_setting' value 'Monoclinic' changed to 'monoclinic'
according to /home/saulius/struct/CIF-dictionaries/cif_core.dic
dictionary named 'cif_core.dic' version 2.4.2 from 2011-04-26.

Automatic conversion script
Id: cif_fix_values 1715 2011-07-08 13:25:40Z adriana 

The following automatic conversions were performed:

'_exptl_crystal_density_meas' value 'Not Measured' was changed to '?'
- the value is perceived as not measured.

Automatic conversion script
Id: cif_fix_values 3008 2015-01-20 13:52:24Z robertas 
;
_cod_original_sg_symbol_H-M P2(1)/c
_cod_database_code 4068447

loop_
_symmetry_equiv_pos_as_xyz
'x, y, z'
'-x, y+1/2, -z+1/2'
'-x, -y, -z'
'x, -y-1/2, z-1/2'

loop_
_atom_site_label
_atom_site_type_symbol
_atom_site_fract_x
_atom_site_fract_y
_atom_site_fract_z
_atom_site_U_iso_or_equiv
_atom_site_adp_type
_atom_site_occupancy
_atom_site_symmetry_multiplicity
_atom_site_calc_flag
_atom_site_refinement_flags
Pd1 Pd 0.20254(2) 0.49290(3) 0.159763(14) 0.02535(11) Uani 1 1 d .
Cl1 Cl 0.16493(9) 0.71260(11) 0.21677(6) 0.0414(3) Uani 1 1 d .
N1 N 0.2269(2) 0.6254(3) 0.00745(16) 0.0276(7) Uani 1 1 d .
N2 N 0.3625(2) 0.6438(3) 0.08242(15) 0.0278(7) Uani 1 1 d .
N3 N 0.1511(2) 0.3674(4) 0.25026(17) 0.0319(8) Uani 1 1 d .
C1 C 0.2672(3) 0.5923(4) 0.07719(19) 0.0262(8) Uani 1 1 d .
C2 C 0.2970(3) 0.7010(4) -0.03232(19) 0.0297(9) Uani 1 1 d .
C3 C 0.2926(3) 0.7615(5) -0.1046(2) 0.0370(10) Uani 1 1 d .
H3 H 0.2343 0.7545 -0.1375 0.044 Uiso 1 1 calc R
C4 C 0.3772(3) 0.8315(5) -0.1252(2) 0.0395(11) Uani 1 1 d .
H4 H 0.3767 0.8719 -0.1738 0.047 Uiso 1 1 calc R
C5 C 0.4629(3) 0.8452(5) -0.0779(2) 0.0414(11) Uani 1 1 d .
H5 H 0.5186 0.8960 -0.0943 0.050 Uiso 1 1 calc R
C6 C 0.4682(3) 0.7851(5) -0.0062(2) 0.0379(10) Uani 1 1 d .
H6 H 0.5271 0.7922 0.0261 0.045 Uiso 1 1 calc R
C7 C 0.3836(3) 0.7147(4) 0.01587(19) 0.0262(8) Uani 1 1 d .
C8 C 0.1210(3) 0.5949(5) -0.0181(2) 0.0345(9) Uani 1 1 d .
H8 H 0.0926 0.5344 0.0210 0.041 Uiso 1 1 calc R
C9 C 0.1163(4) 0.5117(5) -0.0921(3) 0.0515(13) Uani 1 1 d .
H9A H 0.1360 0.5714 -0.1333 0.077 Uiso 1 1 calc R
H9B H 0.0477 0.4781 -0.1030 0.077 Uiso 1 1 calc R
H9C H 0.1623 0.4327 -0.0872 0.077 Uiso 1 1 calc R
C10 C 0.0591(3) 0.7278(5) -0.0213(3) 0.0485(12) Uani 1 1 d .
H10A H 0.0640 0.7732 0.0280 0.073 Uiso 1 1 calc R
H10B H -0.0113 0.7055 -0.0347 0.073 Uiso 1 1 calc R
H10C H 0.0847 0.7902 -0.0591 0.073 Uiso 1 1 calc R
C11 C 0.4305(3) 0.6337(5) 0.1514(2) 0.0344(10) Uani 1 1 d .
H11 H 0.3935 0.5806 0.1893 0.041 Uiso 1 1 calc R
C12 C 0.5245(4) 0.5512(6) 0.1367(3) 0.0535(13) Uani 1 1 d .
H12A H 0.5053 0.4594 0.1174 0.080 Uiso 1 1 calc R
H12B H 0.5657 0.5412 0.1837 0.080 Uiso 1 1 calc R
H12C H 0.5630 0.5998 0.0996 0.080 Uiso 1 1 calc R
C13 C 0.4525(4) 0.7778(5) 0.1852(2) 0.0491(12) Uani 1 1 d .
H13A H 0.4933 0.8310 0.1514 0.074 Uiso 1 1 calc R
H13B H 0.4890 0.7677 0.2342 0.074 Uiso 1 1 calc R
H13C H 0.3891 0.8265 0.1916 0.074 Uiso 1 1 calc R
C14 C 0.2210(3) 0.3069(4) 0.1117(2) 0.0311(9) Uani 1 1 d .
C15 C 0.2683(3) 0.2703(5) 0.0468(2) 0.0383(10) Uani 1 1 d .
H15 H 0.2992 0.3401 0.0186 0.046 Uiso 1 1 calc R
C16 C 0.2711(3) 0.1322(6) 0.0222(3) 0.0496(12) Uani 1 1 d .
H16 H 0.3024 0.1108 -0.0229 0.060 Uiso 1 1 calc R
C17 C 0.2293(4) 0.0276(5) 0.0625(3) 0.0584(15) Uani 1 1 d .
H17 H 0.2352 -0.0660 0.0470 0.070 Uiso 1 1 calc R
C18 C 0.1787(4) 0.0602(5) 0.1256(3) 0.0557(13) Uani 1 1 d .
H18 H 0.1472 -0.0109 0.1526 0.067 Uiso 1 1 calc R
C19 C 0.1735(4) 0.1980(5) 0.1500(2) 0.0443(11) Uani 1 1 d .
C20 C 0.1095(4) 0.2381(5) 0.2149(2) 0.0489(12) Uani 1 1 d .
H20A H 0.0391 0.2535 0.1961 0.059 Uiso 1 1 calc R
H20B H 0.1103 0.1627 0.2526 0.059 Uiso 1 1 calc R
C21 C 0.0747(5) 0.4298(6) 0.2983(3) 0.0691(17) Uani 1 1 d .
H21A H 0.0144 0.4536 0.2670 0.104 Uiso 1 1 calc R
H21B H 0.1023 0.5136 0.3225 0.104 Uiso 1 1 calc R
H21C H 0.0572 0.3630 0.3368 0.104 Uiso 1 1 calc R
C22 C 0.2427(4) 0.3326(6) 0.2981(3) 0.0667(16) Uani 1 1 d .
H22A H 0.2236 0.2799 0.3421 0.100 Uiso 1 1 calc R
H22B H 0.2768 0.4181 0.3146 0.100 Uiso 1 1 calc R
H22C H 0.2881 0.2767 0.2690 0.100 Uiso 1 1 calc R

loop_
_atom_site_aniso_label
_atom_site_aniso_U_11
_atom_site_aniso_U_22
_atom_site_aniso_U_33
_atom_site_aniso_U_23
_atom_site_aniso_U_13
_atom_site_aniso_U_12
Pd1 0.03015(19) 0.02301(18) 0.02341(16) 0.00030(11) 0.00606(11) -0.00275(13)
Cl1 0.0609(7) 0.0297(6) 0.0344(5) -0.0031(4) 0.0094(5) 0.0044(5)
N1 0.0289(17) 0.0310(19) 0.0232(15) -0.0022(13) 0.0050(12) -0.0036(15)
N2 0.0292(17) 0.0319(19) 0.0228(15) 0.0020(13) 0.0052(12) -0.0033(15)
N3 0.0365(19) 0.032(2) 0.0274(16) 0.0056(13) 0.0065(14) -0.0063(16)
C1 0.032(2) 0.021(2) 0.0267(18) -0.0029(15) 0.0051(15) -0.0036(17)
C2 0.035(2) 0.029(2) 0.0251(18) -0.0001(15) 0.0039(15) 0.0032(18)
C3 0.049(3) 0.037(3) 0.0255(19) 0.0068(17) 0.0062(17) 0.009(2)
C4 0.056(3) 0.036(3) 0.027(2) 0.0116(18) 0.0155(19) 0.011(2)
C5 0.045(3) 0.038(3) 0.043(2) 0.0111(19) 0.021(2) 0.003(2)
C6 0.036(2) 0.039(3) 0.040(2) 0.0035(18) 0.0086(17) 0.000(2)
C7 0.033(2) 0.024(2) 0.0224(17) 0.0008(15) 0.0087(14) -0.0013(17)
C8 0.029(2) 0.043(3) 0.031(2) 0.0003(18) 0.0033(16) -0.007(2)
C9 0.053(3) 0.056(4) 0.045(3) -0.016(2) -0.006(2) -0.007(2)
C10 0.035(2) 0.054(3) 0.057(3) 0.003(2) -0.002(2) 0.002(2)
C11 0.034(2) 0.044(3) 0.0243(19) 0.0039(17) -0.0025(16) -0.009(2)
C12 0.052(3) 0.056(3) 0.052(3) 0.006(2) -0.005(2) 0.012(3)
C13 0.057(3) 0.050(3) 0.039(2) -0.004(2) -0.001(2) -0.017(2)
C14 0.029(2) 0.029(2) 0.035(2) -0.0038(17) 0.0033(16) -0.0023(18)
C15 0.035(2) 0.037(3) 0.044(2) -0.0054(19) 0.0072(18) 0.001(2)
C16 0.040(3) 0.056(3) 0.054(3) -0.022(2) 0.011(2) 0.001(2)
C17 0.054(3) 0.032(3) 0.092(4) -0.022(3) 0.016(3) -0.001(2)
C18 0.064(3) 0.031(3) 0.074(3) -0.002(2) 0.020(3) -0.007(3)
C19 0.050(3) 0.036(3) 0.048(3) 0.001(2) 0.008(2) -0.002(2)
C20 0.062(3) 0.042(3) 0.044(3) 0.005(2) 0.007(2) -0.022(2)
C21 0.092(4) 0.058(4) 0.063(3) -0.002(3) 0.051(3) -0.012(3)
C22 0.073(4) 0.069(4) 0.056(3) 0.025(3) -0.012(3) -0.017(3)

loop_
_atom_type_symbol
_atom_type_description
_atom_type_scat_dispersion_real
_atom_type_scat_dispersion_imag
_atom_type_scat_source
C C 0.0033 0.0016 'International Tables Vol C Tables 4.2.6.8 and 6.1.1.4'
H H 0.0000 0.0000 'International Tables Vol C Tables 4.2.6.8 and 6.1.1.4'
N N 0.0061 0.0033 'International Tables Vol C Tables 4.2.6.8 and 6.1.1.4'
Pd Pd -0.9988 1.0072 'International Tables Vol C Tables 4.2.6.8 and 6.1.1.4'
Cl Cl 0.1484 0.1585 'International Tables Vol C Tables 4.2.6.8 and 6.1.1.4'

loop_
_geom_angle_atom_site_label_1
_geom_angle_atom_site_label_2
_geom_angle_atom_site_label_3
_geom_angle
C1 Pd1 C14 92.74(15)
C1 Pd1 N3 171.98(14)
C14 Pd1 N3 82.40(14)
C1 Pd1 Cl1 89.77(11)
C14 Pd1 Cl1 175.06(11)
N3 Pd1 Cl1 95.57(10)
C1 N1 C2 109.9(3)
C1 N1 C8 123.5(3)
C2 N1 C8 126.4(3)
C1 N2 C7 110.4(3)
C1 N2 C11 123.7(3)
C7 N2 C11 125.8(3)
C22 N3 C20 109.0(4)
C22 N3 C21 109.2(4)
C20 N3 C21 109.2(4)
C22 N3 Pd1 105.6(3)
C20 N3 Pd1 106.3(2)
C21 N3 Pd1 117.2(3)
N2 C1 N1 107.2(3)
N2 C1 Pd1 124.5(2)
N1 C1 Pd1 128.3(3)
C7 C2 N1 106.7(3)
C7 C2 C3 120.5(4)
N1 C2 C3 132.7(4)
C4 C3 C2 116.9(4)
C3 C4 C5 122.8(4)
C4 C5 C6 120.8(4)
C7 C6 C5 117.3(4)
C6 C7 C2 121.7(3)
C6 C7 N2 132.6(3)
C2 C7 N2 105.8(3)
N1 C8 C10 110.3(4)
N1 C8 C9 110.9(3)
C10 C8 C9 114.3(4)
N2 C11 C12 111.2(3)
N2 C11 C13 111.0(4)
C12 C11 C13 113.7(4)
C15 C14 C19 116.4(4)
C15 C14 Pd1 130.7(3)
C19 C14 Pd1 112.9(3)
C14 C15 C16 121.5(4)
C17 C16 C15 121.0(4)
C16 C17 C18 119.3(5)
C17 C18 C19 120.2(5)
C18 C19 C14 121.5(4)
C18 C19 C20 121.0(4)
C14 C19 C20 117.3(4)
N3 C20 C19 108.8(3)

loop_
_geom_bond_atom_site_label_1
_geom_bond_atom_site_label_2
_geom_bond_distance
Pd1 C1 1.973(4)
Pd1 C14 1.990(4)
Pd1 N3 2.138(3)
Pd1 Cl1 2.3927(11)
N1 C1 1.350(4)
N1 C2 1.394(5)
N1 C8 1.473(5)
N2 C1 1.349(4)
N2 C7 1.397(4)
N2 C11 1.473(4)
N3 C22 1.473(5)
N3 C20 1.476(5)
N3 C21 1.478(6)
C2 C7 1.392(5)
C2 C3 1.398(5)
C3 C4 1.369(6)
C4 C5 1.373(6)
C5 C6 1.388(5)
C6 C7 1.378(5)
C8 C10 1.511(6)
C8 C9 1.527(6)
C11 C12 1.505(6)
C11 C13 1.523(6)
C14 C15 1.379(5)
C14 C19 1.407(6)
C15 C16 1.391(6)
C16 C17 1.361(7)
C17 C18 1.366(7)
C18 C19 1.389(7)
C19 C20 1.511(6)
